data_4127299
loop_
_publ_author_name
'Kim, Sangmin'
'Loose, Florian'
'Bezdek, M\'at\'e J'
'Wang, Xiaoping'
'Chirik, Paul J.'

_publ_section_title
;
 Hydrogenation of <i>N</i>-Heteroarenes Using Rhodium Precatalysts:
 Reductive Elimination Leads to Formation of Multimetallic Clusters.
;
_journal_name_full 'Journal of the American Chemical Society'
_journal_paper_doi 10.1021/jacs.9b09540
_journal_year 2019
_chemical_formula_sum 'C33 H39 N Rh2'
_chemical_formula_weight 655.47
_space_group_crystal_system monoclinic
_space_group_IT_number 14
_space_group_name_Hall '-P 2ybc'
_space_group_name_H-M_alt 'P 1 21/c 1'
_symmetry_space_group_name_Hall '-P 2ybc'
_symmetry_space_group_name_H-M 'P 1 21/c 1'
_atom_sites_solution_hydrogens mixed
_audit_creation_method SHELXL-2014
_cell_angle_alpha 90
_cell_angle_beta 93.6710(10)
_cell_angle_gamma 90
_cell_formula_units_Z 4
_cell_length_a 11.4750(4)
_cell_length_b 13.8939(5)
_cell_length_c 16.9005(6)
_cell_measurement_reflns_used 9700
_cell_measurement_temperature 100(2)
_cell_measurement_theta_max 29.64
_cell_measurement_theta_min 2.55
_cell_volume 2688.96(17)
_computing_cell_refinement 'Bruker SAINT'
_computing_data_collection 'Bruker APEX3'
_computing_data_reduction 'Bruker SAINT'
_computing_molecular_graphics 'ORTEP3 (Farraguia, 1994)'
_computing_structure_refinement 'SHELXL-97 (Sheldrick, 2008)'
_computing_structure_solution 'SHELXT (Sheldrick 2016)'
_diffrn_ambient_temperature 100(2)
_diffrn_measured_fraction_theta_full 0.999
_diffrn_measured_fraction_theta_max 0.996
_diffrn_measurement_device_type 'Bruker D8 Venture Photon 100 CMOS'
_diffrn_measurement_method 'phi and omega scans'
_diffrn_radiation_source 'I\mS microfocus source'
_diffrn_radiation_type MoK\a
_diffrn_radiation_wavelength 0.71073
_diffrn_reflns_av_R_equivalents 0.0372
_diffrn_reflns_av_unetI/netI 0.0250
_diffrn_reflns_Laue_measured_fraction_full 0.999
_diffrn_reflns_Laue_measured_fraction_max 0.996
_diffrn_reflns_limit_h_max 15
_diffrn_reflns_limit_h_min -15
_diffrn_reflns_limit_k_max 19
_diffrn_reflns_limit_k_min -19
_diffrn_reflns_limit_l_max 23
_diffrn_reflns_limit_l_min -23
_diffrn_reflns_number 72327
_diffrn_reflns_point_group_measured_fraction_full 0.999
_diffrn_reflns_point_group_measured_fraction_max 0.996
_diffrn_reflns_theta_full 25.242
_diffrn_reflns_theta_max 29.644
_diffrn_reflns_theta_min 1.899
_exptl_absorpt_coefficient_mu 1.250
_exptl_absorpt_correction_T_max 0.7459
_exptl_absorpt_correction_T_min 0.6879
_exptl_absorpt_correction_type multi-scan
_exptl_absorpt_process_details 'TWINABS BRUKER AXS'
_exptl_crystal_colour black
_exptl_crystal_density_diffrn 1.619
_exptl_crystal_description block
_exptl_crystal_F_000 1336
_exptl_crystal_size_max 0.148
_exptl_crystal_size_mid 0.119
_exptl_crystal_size_min 0.112
_refine_diff_density_max 0.756
_refine_diff_density_min -0.475
_refine_diff_density_rms 0.107
_refine_ls_extinction_method none
_refine_ls_goodness_of_fit_ref 1.092
_refine_ls_hydrogen_treatment mixed
_refine_ls_matrix_type full
_refine_ls_number_parameters 346
_refine_ls_number_reflns 7546
_refine_ls_number_restraints 0
_refine_ls_restrained_S_all 1.092
_refine_ls_R_factor_all 0.0364
_refine_ls_R_factor_gt 0.0276
_refine_ls_shift/su_max 0.004
_refine_ls_shift/su_mean 0.000
_refine_ls_structure_factor_coef Fsqd
_refine_ls_weighting_details 'w=1/[\s^2^(Fo^2^)+(0.0157P)^2^+4.1224P] where P=(Fo^2^+2Fc^2^)/3'
_refine_ls_weighting_scheme calc
_refine_ls_wR_factor_gt 0.0527
_refine_ls_wR_factor_ref 0.0557
_reflns_Friedel_coverage 0.000
_reflns_number_gt 6500
_reflns_number_total 7546
_reflns_threshold_expression 'I > 2\s(I)'
_cod_data_source_file ja9b09540_si_002.cif
_cod_data_source_block smk4
_cod_database_code 4127299
_shelx_space_group_comment
;
The symmetry employed for this shelxl refinement is uniquely defined
by the following loop, which should always be used as a source of
symmetry information in preference to the above space-group names.
They are only intended as comments.
;
_shelx_estimated_absorpt_t_min 0.837
_shelx_estimated_absorpt_t_max 0.873
_shelxl_version_number 2014-3

loop_
_space_group_symop_operation_xyz
'x, y, z'
'-x, y+1/2, -z+1/2'
'-x, -y, -z'
'x, -y-1/2, z-1/2'

loop_
_atom_site_label
_atom_site_type_symbol
_atom_site_fract_x
_atom_site_fract_y
_atom_site_fract_z
_atom_site_U_iso_or_equiv
_atom_site_adp_type
_atom_site_occupancy
_atom_site_site_symmetry_order
_atom_site_calc_flag
_atom_site_refinement_flags_posn
_atom_site_refinement_flags_adp
C1 C 0.28778(16) 0.54775(14) 0.78480(12) 0.0110(4) Uani 1 1 d . .
C2 C 0.23965(17) 0.47860(14) 0.83398(13) 0.0134(4) Uani 1 1 d . .
C3 C 0.24222(18) 0.49852(16) 0.91546(13) 0.0163(4) Uani 1 1 d . .
H3 H 0.2125(9) 0.4541(13) 0.9506(10) 0.020 Uiso 1 1 calc R U
C4 C 0.28914(18) 0.58444(16) 0.94306(13) 0.0169(4) Uani 1 1 d . .
H4 H 0.29080(19) 0.5994(4) 0.9986(15) 0.020 Uiso 1 1 calc R U
C5 C 0.33431(17) 0.64978(15) 0.89006(12) 0.0138(4) Uani 1 1 d . .
H5 H 0.3642(8) 0.7077(16) 0.9099(6) 0.017 Uiso 1 1 calc R U
C6 C 0.28464(16) 0.53699(14) 0.70175(12) 0.0109(4) Uani 1 1 d . .
C7 C 0.33632(16) 0.61455(14) 0.65863(12) 0.0107(4) Uani 1 1 d . .
C8 C 0.32085(17) 0.60911(15) 0.57454(12) 0.0134(4) Uani 1 1 d . .
H8 H 0.3479(8) 0.6574(14) 0.5438(9) 0.016 Uiso 1 1 calc R U
C9 C 0.26218(18) 0.52703(15) 0.53813(13) 0.0160(4) Uani 1 1 d . .
H9 H 0.2530(3) 0.52403(18) 0.4834(16) 0.019 Uiso 1 1 calc R U
C10 C 0.21972(18) 0.45369(15) 0.58149(13) 0.0162(4) Uani 1 1 d . .
H10 H 0.1850(10) 0.4019(15) 0.5562(7) 0.019 Uiso 1 1 calc R U
C11 C 0.22902(17) 0.45707(14) 0.66612(13) 0.0133(4) Uani 1 1 d . .
C12 C 0.18239(17) 0.38561(15) 0.71628(13) 0.0154(4) Uani 1 1 d . .
H12 H 0.1470(10) 0.3302(15) 0.6931(7) 0.018 Uiso 1 1 calc R U
C13 C 0.18770(17) 0.39540(15) 0.79652(13) 0.0153(4) Uani 1 1 d . .
H13 H 0.1579(9) 0.3485(14) 0.8267(9) 0.018 Uiso 1 1 calc R U
C14 C 0.54613(17) 0.78847(14) 0.66315(12) 0.0123(4) Uani 1 1 d . .
C15 C 0.49225(17) 0.86061(14) 0.71075(12) 0.0126(4) Uani 1 1 d . .
C16 C 0.51363(17) 0.83553(14) 0.79152(12) 0.0125(4) Uani 1 1 d . .
C17 C 0.58334(17) 0.74885(15) 0.79493(12) 0.0125(4) Uani 1 1 d . .
C18 C 0.60677(17) 0.72205(14) 0.71610(12) 0.0124(4) Uani 1 1 d . .
C19 C 0.55674(19) 0.79168(16) 0.57549(13) 0.0178(4) Uani 1 1 d . .
H19A H 0.4903 0.8243 0.5507 0.027 Uiso 1 1 calc R U
H19B H 0.5601 0.7273 0.5552 0.027 Uiso 1 1 calc R U
H19C H 0.6267 0.8255 0.5642 0.027 Uiso 1 1 calc R U
C20 C 0.43220(19) 0.95013(15) 0.68098(14) 0.0188(4) Uani 1 1 d . .
H20A H 0.4286 0.9507 0.6241 0.028 Uiso 1 1 calc R U
H20B H 0.4750 1.0054 0.7009 0.028 Uiso 1 1 calc R U
H20C H 0.3545 0.9519 0.6989 0.028 Uiso 1 1 calc R U
C21 C 0.47599(19) 0.89291(16) 0.86088(13) 0.0175(4) Uani 1 1 d . .
H21A H 0.4963 0.8587 0.9091 0.026 Uiso 1 1 calc R U
H21B H 0.3930 0.9025 0.8556 0.026 Uiso 1 1 calc R U
H21C H 0.5147 0.9542 0.8622 0.026 Uiso 1 1 calc R U
C22 C 0.63316(19) 0.70207(16) 0.86948(13) 0.0180(4) Uani 1 1 d . .
H22A H 0.5709 0.6848 0.9021 0.027 Uiso 1 1 calc R U
H22B H 0.6850 0.7462 0.8978 0.027 Uiso 1 1 calc R U
H22C H 0.6755 0.6453 0.8563 0.027 Uiso 1 1 calc R U
C23 C 0.68865(18) 0.64518(15) 0.69153(14) 0.0177(4) Uani 1 1 d . .
H23A H 0.6565 0.6145 0.6441 0.027 Uiso 1 1 calc R U
H23B H 0.6992 0.5983 0.7331 0.027 Uiso 1 1 calc R U
H23C H 0.7626 0.6735 0.6817 0.027 Uiso 1 1 calc R U
C24 C 0.08545(17) 0.84342(15) 0.63094(13) 0.0141(4) Uani 1 1 d . .
C25 C 0.04063(17) 0.76986(15) 0.57831(13) 0.0139(4) Uani 1 1 d . .
C26 C 0.02228(17) 0.68567(15) 0.62565(13) 0.0132(4) Uani 1 1 d . .
C27 C 0.05251(17) 0.70759(15) 0.70665(12) 0.0124(4) Uani 1 1 d . .
C28 C 0.09596(17) 0.80430(15) 0.71008(13) 0.0137(4) Uani 1 1 d . .
C29 C 0.10050(19) 0.94755(15) 0.60989(15) 0.0205(5) Uani 1 1 d . .
H29A H 0.1618 0.9751 0.6440 0.031 Uiso 1 1 calc R U
H29B H 0.0289 0.9815 0.6165 0.031 Uiso 1 1 calc R U
H29C H 0.1204 0.9526 0.5557 0.031 Uiso 1 1 calc R U
C30 C 0.0062(2) 0.78072(18) 0.49192(14) 0.0220(5) Uani 1 1 d . .
H30A H 0.0217 0.7218 0.4649 0.033 Uiso 1 1 calc R U
H30B H 0.0504 0.8320 0.4703 0.033 Uiso 1 1 calc R U
H30C H -0.0756 0.7954 0.4851 0.033 Uiso 1 1 calc R U
C31 C -0.02678(18) 0.59209(16) 0.59472(14) 0.0177(4) Uani 1 1 d . .
H31A H -0.0036 0.5819 0.5418 0.027 Uiso 1 1 calc R U
H31B H -0.1105 0.5939 0.5943 0.027 Uiso 1 1 calc R U
H31C H 0.0022 0.5405 0.6283 0.027 Uiso 1 1 calc R U
C32 C 0.03274(18) 0.64395(16) 0.77557(13) 0.0170(4) Uani 1 1 d . .
H32A H 0.0894 0.6583 0.8182 0.025 Uiso 1 1 calc R U
H32B H 0.0405 0.5779 0.7601 0.025 Uiso 1 1 calc R U
H32C H -0.0444 0.6547 0.7927 0.025 Uiso 1 1 calc R U
C33 C 0.13203(19) 0.85883(17) 0.78413(13) 0.0196(5) Uani 1 1 d . .
H33A H 0.1857 0.9089 0.7719 0.029 Uiso 1 1 calc R U
H33B H 0.1691 0.8157 0.8223 0.029 Uiso 1 1 calc R U
H33C H 0.0644 0.8868 0.8056 0.029 Uiso 1 1 calc R U
N1 N 0.33656(14) 0.63307(12) 0.81248(10) 0.0110(3) Uani 1 1 d . .
Rh1 Rh 0.41603(2) 0.71381(2) 0.72824(2) 0.00874(4) Uani 1 1 d . .
Rh2 Rh 0.21429(2) 0.72699(2) 0.63403(2) 0.00959(4) Uani 1 1 d . .
H2A H 0.306(2) 0.7879(16) 0.5993(14) 0.012 Uiso 1 1 d . U

loop_
_atom_site_aniso_label
_atom_site_aniso_U_11
_atom_site_aniso_U_22
_atom_site_aniso_U_33
_atom_site_aniso_U_23
_atom_site_aniso_U_13
_atom_site_aniso_U_12
C1 0.0062(9) 0.0108(9) 0.0161(10) -0.0006(7) 0.0017(7) 0.0018(7)
C2 0.0083(9) 0.0121(9) 0.0200(11) 0.0013(8) 0.0022(8) 0.0019(7)
C3 0.0131(10) 0.0184(10) 0.0178(11) 0.0046(9) 0.0041(8) -0.0002(8)
C4 0.0152(10) 0.0232(11) 0.0127(10) 0.0002(8) 0.0031(8) -0.0002(8)
C5 0.0118(9) 0.0159(10) 0.0138(10) -0.0030(8) 0.0006(7) -0.0016(8)
C6 0.0072(9) 0.0107(9) 0.0148(10) -0.0003(7) -0.0003(7) 0.0024(7)
C7 0.0076(9) 0.0114(9) 0.0130(10) -0.0008(7) 0.0006(7) 0.0012(7)
C8 0.0130(10) 0.0134(9) 0.0137(10) -0.0008(8) 0.0001(7) 0.0020(7)
C9 0.0162(10) 0.0191(10) 0.0124(11) -0.0059(8) -0.0020(8) 0.0023(8)
C10 0.0131(10) 0.0136(10) 0.0213(11) -0.0068(8) -0.0033(8) 0.0001(8)
C11 0.0093(9) 0.0116(9) 0.0188(11) -0.0019(8) -0.0010(7) 0.0019(7)
C12 0.0087(9) 0.0102(9) 0.0273(12) -0.0033(8) 0.0009(8) -0.0001(7)
C13 0.0096(9) 0.0114(9) 0.0254(12) 0.0028(8) 0.0057(8) -0.0004(7)
C14 0.0095(9) 0.0144(9) 0.0132(10) -0.0003(8) 0.0019(7) -0.0038(7)
C15 0.0098(9) 0.0113(9) 0.0168(10) -0.0007(8) 0.0010(7) -0.0031(7)
C16 0.0092(9) 0.0131(9) 0.0154(10) -0.0023(8) 0.0017(7) -0.0032(7)
C17 0.0089(9) 0.0138(9) 0.0149(10) -0.0012(8) 0.0008(7) -0.0042(7)
C18 0.0088(9) 0.0131(9) 0.0152(10) -0.0013(8) 0.0011(7) -0.0035(7)
C19 0.0167(10) 0.0227(11) 0.0142(11) -0.0009(9) 0.0033(8) -0.0055(8)
C20 0.0169(10) 0.0141(10) 0.0250(12) 0.0014(9) -0.0005(9) -0.0001(8)
C21 0.0168(10) 0.0181(10) 0.0180(11) -0.0067(9) 0.0030(8) -0.0047(8)
C22 0.0138(10) 0.0210(11) 0.0186(11) 0.0018(9) -0.0034(8) -0.0018(8)
C23 0.0141(10) 0.0160(10) 0.0236(12) -0.0021(9) 0.0054(8) -0.0001(8)
C24 0.0104(9) 0.0132(9) 0.0192(11) 0.0010(8) 0.0046(8) 0.0025(7)
C25 0.0085(9) 0.0176(10) 0.0158(10) 0.0018(8) 0.0022(7) 0.0029(7)
C26 0.0066(9) 0.0156(9) 0.0175(10) -0.0007(8) 0.0009(7) 0.0000(7)
C27 0.0078(9) 0.0151(10) 0.0143(10) 0.0013(8) 0.0016(7) 0.0021(7)
C28 0.0094(9) 0.0152(10) 0.0169(10) -0.0017(8) 0.0027(7) 0.0024(7)
C29 0.0174(11) 0.0139(10) 0.0308(13) 0.0027(9) 0.0067(9) 0.0024(8)
C30 0.0187(11) 0.0290(12) 0.0180(11) 0.0055(9) -0.0010(8) 0.0023(9)
C31 0.0124(10) 0.0189(10) 0.0217(12) -0.0043(9) -0.0005(8) -0.0022(8)
C32 0.0131(10) 0.0200(11) 0.0183(11) 0.0039(9) 0.0044(8) 0.0033(8)
C33 0.0166(11) 0.0225(11) 0.0197(12) -0.0086(9) 0.0020(8) 0.0003(8)
N1 0.0081(8) 0.0113(8) 0.0135(8) -0.0008(6) 0.0003(6) 0.0001(6)
Rh1 0.00723(7) 0.00945(7) 0.00959(8) -0.00094(5) 0.00091(5) -0.00127(5)
Rh2 0.00805(7) 0.01018(7) 0.01057(8) 0.00003(6) 0.00077(5) 0.00030(5)

loop_
_atom_type_symbol
_atom_type_description
_atom_type_scat_dispersion_real
_atom_type_scat_dispersion_imag
_atom_type_scat_source
C C 0.0033 0.0016 'International Tables Vol C Tables 4.2.6.8 and 6.1.1.4'
H H 0.0000 0.0000 'International Tables Vol C Tables 4.2.6.8 and 6.1.1.4'
N N 0.0061 0.0033 'International Tables Vol C Tables 4.2.6.8 and 6.1.1.4'
Rh Rh -1.1178 0.9187 'International Tables Vol C Tables 4.2.6.8 and 6.1.1.4'

loop_
_geom_angle_atom_site_label_1
_geom_angle_atom_site_label_2
_geom_angle_atom_site_label_3
_geom_angle
N1 C1 C2 123.54(19)
N1 C1 C6 114.38(18)
C2 C1 C6 122.01(18)
C3 C2 C1 117.45(19)
C3 C2 C13 125.17(19)
C1 C2 C13 117.33(19)
C4 C3 C2 119.1(2)
C4 C3 H3 120.5
C2 C3 H3 120.5
C3 C4 C5 119.9(2)
C3 C4 H4 120.1
C5 C4 H4 120.1
N1 C5 C4 123.2(2)
N1 C5 H5 118.4
C4 C5 H5 118.4
C11 C6 C1 119.68(19)
C11 C6 C7 124.37(19)
C1 C6 C7 115.89(18)
C8 C7 C6 115.72(18)
C8 C7 Rh1 130.42(15)
C6 C7 Rh1 113.85(14)
C8 C7 Rh2 78.74(12)
C6 C7 Rh2 111.10(13)
Rh1 C7 Rh2 83.02(7)
C7 C8 C9 119.55(19)
C7 C8 Rh2 64.13(11)
C9 C8 Rh2 120.02(14)
C7 C8 H8 120.2
C9 C8 H8 120.2
Rh2 C8 H8 86.4
C10 C9 C8 122.3(2)
C10 C9 H9 118.8
C8 C9 H9 118.8
C9 C10 C11 120.49(19)
C9 C10 H10 119.8
C11 C10 H10 119.8
C6 C11 C10 117.41(19)
C6 C11 C12 118.27(19)
C10 C11 C12 124.29(19)
C13 C12 C11 121.76(19)
C13 C12 H12 119.1
C11 C12 H12 119.1
C12 C13 C2 120.9(2)
C12 C13 H13 119.6
C2 C13 H13 119.6
C18 C14 C15 107.82(18)
C18 C14 C19 124.78(19)
C15 C14 C19 126.49(19)
C18 C14 Rh1 72.46(11)
C15 C14 Rh1 73.60(11)
C19 C14 Rh1 128.16(14)
C16 C15 C14 108.16(18)
C16 C15 C20 125.30(19)
C14 C15 C20 126.39(19)
C16 C15 Rh1 72.21(11)
C14 C15 Rh1 68.19(11)
C20 C15 Rh1 128.71(14)
C15 C16 C17 107.77(18)
C15 C16 C21 125.51(19)
C17 C16 C21 126.63(19)
C15 C16 Rh1 71.19(11)
C17 C16 Rh1 69.59(11)
C21 C16 Rh1 127.40(14)
C18 C17 C16 108.51(18)
C18 C17 C22 126.02(19)
C16 C17 C22 125.15(19)
C18 C17 Rh1 71.12(11)
C16 C17 Rh1 72.76(11)
C22 C17 Rh1 127.13(14)
C17 C18 C14 107.59(18)
C17 C18 C23 127.17(19)
C14 C18 C23 124.99(19)
C17 C18 Rh1 71.35(11)
C14 C18 Rh1 69.40(11)
C23 C18 Rh1 129.04(14)
C14 C19 H19A 109.5
C14 C19 H19B 109.5
H19A C19 H19B 109.5
C14 C19 H19C 109.5
H19A C19 H19C 109.5
H19B C19 H19C 109.5
C15 C20 H20A 109.5
C15 C20 H20B 109.5
H20A C20 H20B 109.5
C15 C20 H20C 109.5
H20A C20 H20C 109.5
H20B C20 H20C 109.5
C16 C21 H21A 109.5
C16 C21 H21B 109.5
H21A C21 H21B 109.5
C16 C21 H21C 109.5
H21A C21 H21C 109.5
H21B C21 H21C 109.5
C17 C22 H22A 109.5
C17 C22 H22B 109.5
H22A C22 H22B 109.5
C17 C22 H22C 109.5
H22A C22 H22C 109.5
H22B C22 H22C 109.5
C18 C23 H23A 109.5
C18 C23 H23B 109.5
H23A C23 H23B 109.5
C18 C23 H23C 109.5
H23A C23 H23C 109.5
H23B C23 H23C 109.5
C25 C24 C28 108.26(18)
C25 C24 C29 125.7(2)
C28 C24 C29 125.3(2)
C25 C24 Rh2 72.67(11)
C28 C24 Rh2 71.52(11)
C29 C24 Rh2 129.00(14)
C24 C25 C26 107.13(18)
C24 C25 C30 126.7(2)
C26 C25 C30 125.8(2)
C24 C25 Rh2 69.62(11)
C26 C25 Rh2 72.96(11)
C30 C25 Rh2 127.75(15)
C27 C26 C25 108.98(18)
C27 C26 C31 125.76(19)
C25 C26 C31 125.18(19)
C27 C26 Rh2 73.17(11)
C25 C26 Rh2 69.75(11)
C31 C26 Rh2 125.61(14)
C26 C27 C28 107.59(18)
C26 C27 C32 125.76(19)
C28 C27 C32 126.46(19)
C26 C27 Rh2 70.62(11)
C28 C27 Rh2 67.79(11)
C32 C27 Rh2 130.77(14)
C27 C28 C24 107.92(18)
C27 C28 C33 125.78(19)
C24 C28 C33 125.91(19)
C27 C28 Rh2 75.26(12)
C24 C28 Rh2 70.20(11)
C33 C28 Rh2 125.80(14)
C24 C29 H29A 109.5
C24 C29 H29B 109.5
H29A C29 H29B 109.5
C24 C29 H29C 109.5
H29A C29 H29C 109.5
H29B C29 H29C 109.5
C25 C30 H30A 109.5
C25 C30 H30B 109.5
H30A C30 H30B 109.5
C25 C30 H30C 109.5
H30A C30 H30C 109.5
H30B C30 H30C 109.5
C26 C31 H31A 109.5
C26 C31 H31B 109.5
H31A C31 H31B 109.5
C26 C31 H31C 109.5
H31A C31 H31C 109.5
H31B C31 H31C 109.5
C27 C32 H32A 109.5
C27 C32 H32B 109.5
H32A C32 H32B 109.5
C27 C32 H32C 109.5
H32A C32 H32C 109.5
H32B C32 H32C 109.5
C28 C33 H33A 109.5
C28 C33 H33B 109.5
H33A C33 H33B 109.5
C28 C33 H33C 109.5
H33A C33 H33C 109.5
H33B C33 H33C 109.5
C5 N1 C1 116.74(18)
C5 N1 Rh1 128.26(14)
C1 N1 Rh1 114.80(13)
C7 Rh1 N1 79.95(7)
C7 Rh1 C14 109.57(8)
N1 Rh1 C14 162.54(7)
C7 Rh1 C18 113.54(8)
N1 Rh1 C18 125.00(7)
C14 Rh1 C18 38.14(7)
C7 Rh1 C17 143.17(8)
N1 Rh1 C17 100.06(7)
C14 Rh1 C17 63.39(8)
C18 Rh1 C17 37.53(7)
C7 Rh1 C15 135.84(8)
N1 Rh1 C15 140.82(7)
C14 Rh1 C15 38.21(7)
C18 Rh1 C15 62.96(7)
C17 Rh1 C15 62.34(7)
C7 Rh1 C16 172.15(8)
N1 Rh1 C16 107.88(7)
C14 Rh1 C16 63.04(7)
C18 Rh1 C16 62.76(7)
C17 Rh1 C16 37.65(7)
C15 Rh1 C16 36.60(7)
C7 Rh1 Rh2 50.45(5)
N1 Rh1 Rh2 92.46(5)
C14 Rh1 Rh2 104.89(5)
C18 Rh1 Rh2 138.47(5)
C17 Rh1 Rh2 162.92(5)
C15 Rh1 Rh2 100.67(5)
C16 Rh1 Rh2 127.00(5)
C7 Rh2 C24 170.03(8)
C7 Rh2 C28 131.85(8)
C24 Rh2 C28 38.27(8)
C7 Rh2 C25 147.18(8)
C24 Rh2 C25 37.71(8)
C28 Rh2 C25 63.23(8)
C7 Rh2 C26 116.84(7)
C24 Rh2 C26 62.27(8)
C28 Rh2 C26 61.91(8)
C25 Rh2 C26 37.30(7)
C7 Rh2 C27 110.70(7)
C24 Rh2 C27 62.21(7)
C28 Rh2 C27 36.95(7)
C25 Rh2 C27 61.83(7)
C26 Rh2 C27 36.22(7)
C7 Rh2 C8 37.13(7)
C24 Rh2 C8 152.61(8)
C28 Rh2 C8 163.75(8)
C25 Rh2 C8 119.26(7)
C26 Rh2 C8 109.37(7)
C27 Rh2 C8 127.94(7)
C7 Rh2 Rh1 46.52(5)
C24 Rh2 Rh1 127.54(6)
C28 Rh2 Rh1 102.90(5)
C25 Rh2 Rh1 164.92(5)
C26 Rh2 Rh1 143.31(5)
C27 Rh2 Rh1 111.30(5)
C8 Rh2 Rh1 75.75(5)
C7 Rh2 H2A 91.2(9)
C24 Rh2 H2A 93.6(9)
C28 Rh2 H2A 115.2(9)
C25 Rh2 H2A 108.3(9)
C26 Rh2 H2A 145.1(9)
C27 Rh2 H2A 152.1(9)
C8 Rh2 H2A 80.0(9)
Rh1 Rh2 H2A 71.1(9)

loop_
_geom_bond_atom_site_label_1
_geom_bond_atom_site_label_2
_geom_bond_distance
C1 N1 1.380(3)
C1 C2 1.406(3)
C1 C6 1.410(3)
C2 C3 1.403(3)
C2 C13 1.430(3)
C3 C4 1.379(3)
C3 H3 0.93(3)
C4 C5 1.398(3)
C4 H4 0.96(3)
C5 N1 1.333(3)
C5 H5 0.93(3)
C6 C11 1.398(3)
C6 C7 1.449(3)
C7 C8 1.423(3)
C7 Rh1 1.9962(19)
C7 Rh2 2.1213(19)
C8 C9 1.442(3)
C8 Rh2 2.312(2)
C8 H8 0.91(3)
C9 C10 1.363(3)
C9 H9 0.93(3)
C10 C11 1.428(3)
C10 H10 0.92(3)
C11 C12 1.431(3)
C12 C13 1.361(3)
C12 H12 0.94(3)
C13 H13 0.91(3)
C14 C18 1.434(3)
C14 C15 1.448(3)
C14 C19 1.495(3)
C14 Rh1 2.1738(19)
C15 C16 1.415(3)
C15 C20 1.493(3)
C15 Rh1 2.246(2)
C16 C17 1.445(3)
C16 C21 1.504(3)
C16 Rh1 2.259(2)
C17 C18 1.426(3)
C17 C22 1.498(3)
C17 Rh1 2.217(2)
C18 C23 1.499(3)
C18 Rh1 2.2143(19)
C19 H19A 0.9600
C19 H19B 0.9600
C19 H19C 0.9600
C20 H20A 0.9600
C20 H20B 0.9600
C20 H20C 0.9600
C21 H21A 0.9600
C21 H21B 0.9600
C21 H21C 0.9600
C22 H22A 0.9600
C22 H22B 0.9600
C22 H22C 0.9600
C23 H23A 0.9600
C23 H23B 0.9600
C23 H23C 0.9600
C24 C25 1.429(3)
C24 C28 1.442(3)
C24 C29 1.503(3)
C24 Rh2 2.190(2)
C25 C26 1.440(3)
C25 C30 1.495(3)
C25 Rh2 2.230(2)
C26 C27 1.423(3)
C26 C31 1.498(3)
C26 Rh2 2.2725(19)
C27 C28 1.433(3)
C27 C32 1.491(3)
C27 Rh2 2.306(2)
C28 C33 1.498(3)
C28 Rh2 2.207(2)
C29 H29A 0.9600
C29 H29B 0.9600
C29 H29C 0.9600
C30 H30A 0.9600
C30 H30B 0.9600
C30 H30C 0.9600
C31 H31A 0.9600
C31 H31B 0.9600
C31 H31C 0.9600
C32 H32A 0.9600
C32 H32B 0.9600
C32 H32C 0.9600
C33 H33A 0.9600
C33 H33B 0.9600
C33 H33C 0.9600
N1 Rh1 2.0696(17)
Rh1 Rh2 2.7306(2)
Rh2 H2A 1.50(2)

loop_
_geom_torsion_atom_site_label_1
_geom_torsion_atom_site_label_2
_geom_torsion_atom_site_label_3
_geom_torsion_atom_site_label_4
_geom_torsion
N1 C1 C2 C3 -0.1(3)
C6 C1 C2 C3 -176.90(18)
N1 C1 C2 C13 177.41(17)
C6 C1 C2 C13 0.6(3)
C1 C2 C3 C4 1.2(3)
C13 C2 C3 C4 -176.1(2)
C2 C3 C4 C5 -0.6(3)
C3 C4 C5 N1 -1.1(3)
N1 C1 C6 C11 -174.99(17)
C2 C1 C6 C11 2.1(3)
N1 C1 C6 C7 2.2(2)
C2 C1 C6 C7 179.24(17)
C11 C6 C7 C8 4.2(3)
C1 C6 C7 C8 -172.85(17)
C11 C6 C7 Rh1 -176.90(15)
C1 C6 C7 Rh1 6.1(2)
C11 C6 C7 Rh2 91.5(2)
C1 C6 C7 Rh2 -85.51(18)
C6 C7 C8 C9 -3.2(3)
Rh1 C7 C8 C9 178.05(15)
Rh2 C7 C8 C9 -111.36(18)
C6 C7 C8 Rh2 108.15(16)
Rh1 C7 C8 Rh2 -70.59(15)
C7 C8 C9 C10 0.4(3)
Rh2 C8 C9 C10 -75.0(2)
C8 C9 C10 C11 1.9(3)
C1 C6 C11 C10 174.86(18)
C7 C6 C11 C10 -2.0(3)
C1 C6 C11 C12 -3.4(3)
C7 C6 C11 C12 179.69(18)
C9 C10 C11 C6 -1.1(3)
C9 C10 C11 C12 177.1(2)
C6 C11 C12 C13 2.2(3)
C10 C11 C12 C13 -176.0(2)
C11 C12 C13 C2 0.5(3)
C3 C2 C13 C12 175.4(2)
C1 C2 C13 C12 -1.9(3)
C18 C14 C15 C16 -3.4(2)
C19 C14 C15 C16 -172.84(19)
Rh1 C14 C15 C16 61.46(14)
C18 C14 C15 C20 172.31(19)
C19 C14 C15 C20 2.9(3)
Rh1 C14 C15 C20 -122.8(2)
C18 C14 C15 Rh1 -64.87(13)
C19 C14 C15 Rh1 125.7(2)
C14 C15 C16 C17 1.3(2)
C20 C15 C16 C17 -174.45(19)
Rh1 C15 C16 C17 60.27(13)
C14 C15 C16 C21 178.02(18)
C20 C15 C16 C21 2.2(3)
Rh1 C15 C16 C21 -123.04(19)
C14 C15 C16 Rh1 -58.94(13)
C20 C15 C16 Rh1 125.3(2)
C15 C16 C17 C18 1.3(2)
C21 C16 C17 C18 -175.38(19)
Rh1 C16 C17 C18 62.54(13)
C15 C16 C17 C22 175.04(18)
C21 C16 C17 C22 -1.6(3)
Rh1 C16 C17 C22 -123.7(2)
C15 C16 C17 Rh1 -61.29(13)
C21 C16 C17 Rh1 122.1(2)
C16 C17 C18 C14 -3.4(2)
C22 C17 C18 C14 -177.08(19)
Rh1 C17 C18 C14 60.23(13)
C16 C17 C18 C23 171.08(19)
C22 C17 C18 C23 -2.6(3)
Rh1 C17 C18 C23 -125.3(2)
C16 C17 C18 Rh1 -63.59(13)
C22 C17 C18 Rh1 122.7(2)
C15 C14 C18 C17 4.2(2)
C19 C14 C18 C17 173.81(18)
Rh1 C14 C18 C17 -61.47(13)
C15 C14 C18 C23 -170.44(18)
C19 C14 C18 C23 -0.8(3)
Rh1 C14 C18 C23 123.94(19)
C15 C14 C18 Rh1 65.63(13)
C19 C14 C18 Rh1 -124.7(2)
C28 C24 C25 C26 0.7(2)
C29 C24 C25 C26 -170.23(19)
Rh2 C24 C25 C26 63.79(14)
C28 C24 C25 C30 174.38(19)
C29 C24 C25 C30 3.5(3)
Rh2 C24 C25 C30 -122.5(2)
C28 C24 C25 Rh2 -63.09(14)
C29 C24 C25 Rh2 126.0(2)
C24 C25 C26 C27 1.4(2)
C30 C25 C26 C27 -172.31(19)
Rh2 C25 C26 C27 63.04(14)
C24 C25 C26 C31 178.45(18)
C30 C25 C26 C31 4.7(3)
Rh2 C25 C26 C31 -120.0(2)
C24 C25 C26 Rh2 -61.60(13)
C30 C25 C26 Rh2 124.6(2)
C25 C26 C27 C28 -3.0(2)
C31 C26 C27 C28 180.00(19)
Rh2 C26 C27 C28 57.87(13)
C25 C26 C27 C32 172.27(18)
C31 C26 C27 C32 -4.7(3)
Rh2 C26 C27 C32 -126.85(19)
C25 C26 C27 Rh2 -60.89(14)
C31 C26 C27 Rh2 122.1(2)
C26 C27 C28 C24 3.4(2)
C32 C27 C28 C24 -171.83(18)
Rh2 C27 C28 C24 63.05(13)
C26 C27 C28 C33 176.58(19)
C32 C27 C28 C33 1.3(3)
Rh2 C27 C28 C33 -123.8(2)
C26 C27 C28 Rh2 -59.64(14)
C32 C27 C28 Rh2 125.1(2)
C25 C24 C28 C27 -2.6(2)
C29 C24 C28 C27 168.41(19)
Rh2 C24 C28 C27 -66.38(14)
C25 C24 C28 C33 -175.71(19)
C29 C24 C28 C33 -4.7(3)
Rh2 C24 C28 C33 120.5(2)
C25 C24 C28 Rh2 63.83(14)
C29 C24 C28 Rh2 -125.2(2)
C4 C5 N1 C1 2.1(3)
C4 C5 N1 Rh1 -172.44(15)
C2 C1 N1 C5 -1.5(3)
C6 C1 N1 C5 175.50(17)
C2 C1 N1 Rh1 173.77(15)
C6 C1 N1 Rh1 -9.2(2)
